data_7121661
loop_
_publ_author_name
'Rota Martir, Diego'
'Cordes, David B.'
'Slawin, Alexandra M. Z.'
'Escudero, Daniel'
'Jacquemin, Denis'
'Warriner, Stuart L.'
'Zysman-Colman, Eli'

_publ_section_title
;
 A luminescent [Pd<sub>4</sub>Ru<sub>8</sub>]<sup>24+</sup> supramolecular
 cage.
;
_journal_issue 47
_journal_name_full 'Chemical communications (Cambridge, England)'
_journal_page_first 6016
_journal_page_last 6019
_journal_paper_doi 10.1039/c8cc02104j
_journal_volume 54
_journal_year 2018
_chemical_absolute_configuration ad
_chemical_formula_moiety 'C56 H63 N8 Ru, 3(P F6)'
_chemical_formula_sum 'C56 H63 F18 N8 P3 Ru'
_chemical_formula_weight 1384.13
_space_group_crystal_system tetragonal
_space_group_IT_number 82
_space_group_name_Hall 'I -4'
_space_group_name_H-M_alt 'I -4'
_symmetry_space_group_name_Hall 'I -4'
_symmetry_space_group_name_H-M 'I -4'
_atom_sites_solution_hydrogens geom
_atom_sites_solution_primary direct
_atom_sites_solution_secondary difmap
_audit_creation_date 2017-12-20
_audit_creation_method 'by CrystalStructure 4.2'
_audit_update_record
;
2018-03-09 deposited with the CCDC.
2018-05-14 downloaded from the CCDC.
;
_cell_angle_alpha 90.0000
_cell_angle_beta 90.0000
_cell_angle_gamma 90.0000
_cell_formula_units_Z 8
_cell_length_a 24.99060(14)
_cell_length_b 24.99060(14)
_cell_length_c 20.6467(2)
_cell_measurement_reflns_used 40067
_cell_measurement_temperature 125
_cell_measurement_theta_max 74.59
_cell_measurement_theta_min 2.53
_cell_volume 12894.49(16)
_computing_cell_refinement 'CrysAlisPro 1.171.39.8d (Rigaku OD, 2015)'
_computing_data_collection 'CrysAlisPro 1.171.39.8d (Rigaku OD, 2015)'
_computing_data_reduction 'CrysAlisPro 1.171.39.8d (Rigaku OD, 2015)'
_computing_molecular_graphics 'CrystalStructure 4.2'
_computing_publication_material 'CrystalStructure 4.2 (Rigaku, 2015)'
_computing_structure_refinement 'SHELXL Version 2016/6 (Sheldrick, 2008)'
_computing_structure_solution 'SHELXT Version 2014/5 (Sheldrick, 2014)'
_diffrn_ambient_temperature 125
_diffrn_detector_area_resol_mean 5.811
_diffrn_measured_fraction_theta_full 1.000
_diffrn_measured_fraction_theta_max 0.990
_diffrn_measurement_device_type 'Rigaku XtaLAB P200'
_diffrn_measurement_method \w
_diffrn_radiation_type 'Cu K\a'
_diffrn_radiation_wavelength 1.54187
_diffrn_reflns_av_R_equivalents 0.0545
_diffrn_reflns_Laue_measured_fraction_full 1.000
_diffrn_reflns_Laue_measured_fraction_max 0.990
_diffrn_reflns_limit_h_max 31
_diffrn_reflns_limit_h_min -30
_diffrn_reflns_limit_k_max 30
_diffrn_reflns_limit_k_min -31
_diffrn_reflns_limit_l_max 25
_diffrn_reflns_limit_l_min -25
_diffrn_reflns_number 77082
_diffrn_reflns_point_group_measured_fraction_full 0.998
_diffrn_reflns_point_group_measured_fraction_max 0.976
_diffrn_reflns_theta_full 67.687
_diffrn_reflns_theta_max 75.480
_diffrn_reflns_theta_min 2.500
_diffrn_standards_number 0
_exptl_absorpt_coefficient_mu 3.513
_exptl_absorpt_correction_T_max 0.932
_exptl_absorpt_correction_T_min 0.734
_exptl_absorpt_correction_type multi-scan
_exptl_absorpt_process_details
;
CrysAlisPro 1.171.39.8d (Rigaku Oxford Diffraction, 2015)
Empirical absorption correction using spherical harmonics,
 implemented in SCALE3 ABSPACK scaling algorithm.
;
_exptl_crystal_colour red
_exptl_crystal_density_diffrn 1.426
_exptl_crystal_density_method 'not measured'
_exptl_crystal_description plate
_exptl_crystal_F_000 5648.00
_exptl_crystal_preparation Luminescent
_exptl_crystal_recrystallization_method 'Re-crystallisation from solvent: Dichloromethane/diethyl ether'
_exptl_crystal_size_max 0.030
_exptl_crystal_size_mid 0.030
_exptl_crystal_size_min 0.020
_refine_diff_density_max 1.22
_refine_diff_density_min -0.62
_refine_ls_abs_structure_details
;
 Flack x determined using 5412 quotients [(I+)-(I-)]/[(I+)+(I-)]
 (Parsons, Flack and Wagner, Acta Cryst. B69 (2013) 249-259).
;
_refine_ls_abs_structure_Flack -0.002(4)
_refine_ls_extinction_method none
_refine_ls_goodness_of_fit_ref 1.047
_refine_ls_hydrogen_treatment mixed
_refine_ls_number_parameters 855
_refine_ls_number_reflns 13042
_refine_ls_number_restraints 300
_refine_ls_R_factor_all 0.0694
_refine_ls_R_factor_gt 0.0664
_refine_ls_shift/su_max 0.000
_refine_ls_structure_factor_coef Fsqd
_refine_ls_weighting_details 'w = 1/[\s^2^(Fo^2^)+(0.1355P)^2^+19.2599P] where P=(Fo^2^+2Fc^2^)/3'
_refine_ls_weighting_scheme calc
_refine_ls_wR_factor_gt 0.1859
_refine_ls_wR_factor_ref 0.1906
_reflns_Friedel_coverage 0.914
_reflns_Friedel_fraction_full 0.996
_reflns_Friedel_fraction_max 0.961
_reflns_number_gt 12279
_reflns_number_total 13042
_reflns_threshold_expression F^2^>2.0\s(F^2^)
_cod_data_source_file c8cc02104j2.cif
_cod_data_source_block Ruqpy
_cod_depositor_comments 'Adding full bibliography for 7121661--7121662.cif.'
_cod_database_code 7121661

loop_
_space_group_symop_id
_space_group_symop_operation_xyz
1 +X,+Y,+Z
2 -X,-Y,+Z
3 +Y,-X,-Z
4 -Y,+X,-Z
5 1/2+X,1/2+Y,1/2+Z
6 1/2-X,1/2-Y,1/2+Z
7 1/2+Y,1/2-X,1/2-Z
8 1/2-Y,1/2+X,1/2-Z

loop_
_atom_site_label
_atom_site_type_symbol
_atom_site_fract_x
_atom_site_fract_y
_atom_site_fract_z
_atom_site_U_iso_or_equiv
_atom_site_adp_type
_atom_site_occupancy
_atom_site_site_symmetry_order
_atom_site_calc_flag
_atom_site_refinement_flags_posn
_atom_site_refinement_flags_adp
_atom_site_refinement_flags_occupancy
Ru1 Ru 0.26935(2) 0.34591(2) 0.16187(3) 0.04623(17) Uani 1 1 d . . .
P71 P 0.57155(10) 0.20746(12) 0.25710(14) 0.0702(6) Uani 1 1 d . . .
P72 P 0.64268(17) 0.26859(15) 0.54892(14) 0.0941(10) Uani 1 1 d . . .
P73 P 0.43680(17) 0.32834(18) 0.6470(2) 0.0791(10) Uani 0.7 1 d . . P
P74 P 0.4978(4) 0.1267(5) -0.0533(4) 0.091(3) Uani 0.3 1 d D . P
F71 F 0.5881(2) 0.2687(3) 0.2559(4) 0.0810(16) Uani 1 1 d . . .
F72 F 0.5756(3) 0.2059(3) 0.1804(3) 0.096(2) Uani 1 1 d . . .
F73 F 0.5662(3) 0.2105(3) 0.3335(4) 0.0891(17) Uani 1 1 d . . .
F74 F 0.5097(2) 0.2246(3) 0.2510(3) 0.0788(16) Uani 1 1 d . . .
F75 F 0.6335(2) 0.1913(3) 0.2637(4) 0.0904(19) Uani 1 1 d . . .
F76 F 0.5538(3) 0.1462(3) 0.2575(4) 0.0917(19) Uani 1 1 d . . .
F77 F 0.6660(3) 0.2780(3) 0.6191(4) 0.099(2) Uani 1 1 d . . .
F78 F 0.6280(9) 0.2618(7) 0.4772(6) 0.247(9) Uani 1 1 d . . .
F79 F 0.7040(6) 0.2640(4) 0.5245(7) 0.166(5) Uani 1 1 d . . .
F80 F 0.6323(9) 0.3278(5) 0.5386(6) 0.207(7) Uani 1 1 d . . .
F81 F 0.5846(5) 0.2691(7) 0.5803(9) 0.189(6) Uani 1 1 d . . .
F82 F 0.6432(4) 0.2068(3) 0.5587(4) 0.105(2) Uani 1 1 d . . .
F83 F 0.4677(5) 0.2943(6) 0.5987(7) 0.120(4) Uani 0.7 1 d . . P
F84 F 0.4080(6) 0.3688(6) 0.6931(7) 0.120(4) Uani 0.7 1 d . . P
F85 F 0.4790(5) 0.3173(6) 0.7009(8) 0.125(4) Uani 0.7 1 d . . P
F86 F 0.4765(8) 0.3746(7) 0.6222(7) 0.153(6) Uani 0.7 1 d . . P
F87 F 0.3962(7) 0.3404(6) 0.5924(8) 0.142(6) Uani 0.7 1 d . . P
F88 F 0.4039(6) 0.2804(6) 0.6721(9) 0.131(5) Uani 0.7 1 d . . P
F89 F 0.4931(12) 0.0634(9) -0.0374(13) 0.107(7) Uani 0.3 1 d D . P
F90 F 0.4357(5) 0.1376(6) -0.0624(7) 0.055(3) Uani 0.3 1 d D U P
F91 F 0.5048(7) 0.1365(10) 0.0202(7) 0.080(5) Uani 0.3 1 d D . P
F92 F 0.5083(7) 0.1885(8) -0.0662(8) 0.078(5) Uani 0.3 1 d D . P
F93 F 0.5003(10) 0.1070(11) -0.1284(9) 0.100(6) Uani 0.3 1 d D . P
F94 F 0.5583(7) 0.1181(8) -0.0509(11) 0.099(6) Uani 0.3 1 d D U P
N1 N 0.2148(3) 0.3348(3) 0.0873(3) 0.0502(14) Uani 1 1 d . . .
N8 N 0.2987(2) 0.3985(3) 0.0926(3) 0.0478(13) Uani 1 1 d . . .
N21 N 0.2296(3) 0.2980(2) 0.2275(3) 0.0503(14) Uani 1 1 d . . .
N28 N 0.2208(2) 0.4011(3) 0.2085(3) 0.0484(13) Uani 1 1 d . . .
N41 N 0.3308(3) 0.3542(2) 0.2281(3) 0.0471(13) Uani 1 1 d . . .
N48 N 0.3186(3) 0.2840(3) 0.1344(3) 0.0490(13) Uani 1 1 d . . .
N56 N 0.4681(4) 0.0446(3) 0.1114(5) 0.075(2) Uani 1 1 d D . .
H56 H 0.489(2) 0.0116(17) 0.107(4) 0.112 Uiso 0.5 1 d D U P
N62 N 0.5461(5) 0.3411(6) 0.4432(7) 0.107(4) Uani 1 1 d D . .
H62 H 0.578(2) 0.347(13) 0.473(5) 0.160 Uiso 0.5 1 d D U P
C2 C 0.2248(3) 0.3631(3) 0.0322(4) 0.0487(16) Uani 1 1 d . . .
C3 C 0.1932(3) 0.3568(3) -0.0227(4) 0.0541(17) Uani 1 1 d . . .
H3 H 0.201486 0.376393 -0.060850 0.065 Uiso 1 1 calc R U .
C4 C 0.1493(4) 0.3220(4) -0.0225(5) 0.0596(19) Uani 1 1 d . . .
C5 C 0.1403(3) 0.2935(4) 0.0341(5) 0.0592(19) Uani 1 1 d . . .
H5 H 0.111263 0.268972 0.036625 0.071 Uiso 1 1 calc R U .
C6 C 0.1738(3) 0.3008(3) 0.0868(4) 0.0529(17) Uani 1 1 d . . .
H6 H 0.167146 0.280350 0.124773 0.063 Uiso 1 1 calc R U .
C7 C 0.2709(3) 0.3992(3) 0.0347(4) 0.0484(15) Uani 1 1 d . . .
C9 C 0.3396(3) 0.4321(3) 0.0998(4) 0.0544(17) Uani 1 1 d . . .
H9 H 0.357843 0.433054 0.140151 0.065 Uiso 1 1 calc R U .
C10 C 0.3565(4) 0.4657(3) 0.0504(4) 0.0556(18) Uani 1 1 d . . .
H10 H 0.386120 0.488895 0.057125 0.067 Uiso 1 1 calc R U .
C11 C 0.3303(3) 0.4656(3) -0.0085(4) 0.0517(16) Uani 1 1 d . . .
C12 C 0.2865(3) 0.4320(3) -0.0146(4) 0.0508(16) Uani 1 1 d . . .
H12 H 0.266861 0.431756 -0.054029 0.061 Uiso 1 1 calc R U .
C13 C 0.3497(4) 0.5030(4) -0.0639(5) 0.064(2) Uani 1 1 d . . .
C14 C 0.3213(6) 0.4925(5) -0.1273(6) 0.090(4) Uani 1 1 d . . .
H14A H 0.332539 0.519087 -0.159429 0.108 Uiso 1 1 calc R U .
H14B H 0.282544 0.495001 -0.120750 0.108 Uiso 1 1 calc R U .
H14C H 0.330404 0.456569 -0.142845 0.108 Uiso 1 1 calc R U .
C15 C 0.3381(5) 0.5617(4) -0.0443(6) 0.078(3) Uani 1 1 d . . .
H15A H 0.357763 0.570356 -0.004644 0.094 Uiso 1 1 calc R U .
H15B H 0.299623 0.566081 -0.036719 0.094 Uiso 1 1 calc R U .
H15C H 0.349459 0.585661 -0.079234 0.094 Uiso 1 1 calc R U .
C16 C 0.4106(5) 0.4961(5) -0.0732(6) 0.082(3) Uani 1 1 d . . .
H16A H 0.429337 0.507724 -0.033943 0.099 Uiso 1 1 calc R U .
H16B H 0.422500 0.517782 -0.110042 0.099 Uiso 1 1 calc R U .
H16C H 0.418722 0.458338 -0.081582 0.099 Uiso 1 1 calc R U .
C17 C 0.1150(4) 0.3159(4) -0.0830(5) 0.072(3) Uani 1 1 d . . .
C18 C 0.0655(6) 0.2793(7) -0.0698(7) 0.102(5) Uani 1 1 d . . .
H18A H 0.047495 0.291036 -0.030106 0.122 Uiso 1 1 calc R U .
H18B H 0.077339 0.242149 -0.064769 0.122 Uiso 1 1 calc R U .
H18C H 0.040510 0.281718 -0.106324 0.122 Uiso 1 1 calc R U .
C19 C 0.0938(5) 0.3718(5) -0.1022(6) 0.081(3) Uani 1 1 d . . .
H19A H 0.123933 0.394838 -0.114245 0.097 Uiso 1 1 calc R U .
H19B H 0.074715 0.387595 -0.065438 0.097 Uiso 1 1 calc R U .
H19C H 0.069370 0.368325 -0.139072 0.097 Uiso 1 1 calc R U .
C20 C 0.1484(6) 0.2932(5) -0.1372(6) 0.090(4) Uani 1 1 d . . .
H20A H 0.158937 0.256438 -0.126468 0.108 Uiso 1 1 calc R U .
H20B H 0.180559 0.315136 -0.143056 0.108 Uiso 1 1 calc R U .
H20C H 0.127549 0.293106 -0.177405 0.108 Uiso 1 1 calc R U .
C22 C 0.1959(3) 0.3239(3) 0.2679(4) 0.0464(15) Uani 1 1 d . . .
C23 C 0.1648(3) 0.2965(3) 0.3128(4) 0.0534(17) Uani 1 1 d . . .
H23 H 0.140489 0.315358 0.339942 0.064 Uiso 1 1 calc R U .
C24 C 0.1698(4) 0.2403(3) 0.3175(5) 0.060(2) Uani 1 1 d . . .
C25 C 0.2054(4) 0.2156(3) 0.2780(5) 0.061(2) Uani 1 1 d . . .
H25 H 0.211096 0.178199 0.281884 0.073 Uiso 1 1 calc R U .
C26 C 0.2334(3) 0.2443(3) 0.2324(5) 0.0577(19) Uani 1 1 d . . .
H26 H 0.256161 0.225676 0.203346 0.069 Uiso 1 1 calc R U .
C27 C 0.1931(3) 0.3824(3) 0.2592(4) 0.0482(15) Uani 1 1 d . . .
C29 C 0.2203(3) 0.4545(3) 0.1974(5) 0.0572(19) Uani 1 1 d . . .
H29 H 0.239873 0.468252 0.161650 0.069 Uiso 1 1 calc R U .
C30 C 0.1923(4) 0.4892(3) 0.2360(5) 0.0583(19) Uani 1 1 d . . .
H30 H 0.192326 0.526306 0.225924 0.070 Uiso 1 1 calc R U .
C31 C 0.1643(3) 0.4715(3) 0.2891(4) 0.0521(17) Uani 1 1 d . . .
C32 C 0.1653(3) 0.4166(3) 0.3004(4) 0.0518(16) Uani 1 1 d . . .
H32 H 0.146876 0.402318 0.336741 0.062 Uiso 1 1 calc R U .
C33 C 0.1325(3) 0.5080(3) 0.3342(5) 0.0604(19) Uani 1 1 d . . .
C34 C 0.0740(4) 0.4951(4) 0.3265(7) 0.081(3) Uani 1 1 d . . .
H34A H 0.062105 0.505731 0.283152 0.097 Uiso 1 1 calc R U .
H34B H 0.053310 0.514615 0.359171 0.097 Uiso 1 1 calc R U .
H34C H 0.068547 0.456552 0.332180 0.097 Uiso 1 1 calc R U .
C35 C 0.1410(5) 0.5673(4) 0.3150(7) 0.079(3) Uani 1 1 d . . .
H35A H 0.113370 0.589441 0.335433 0.095 Uiso 1 1 calc R U .
H35B H 0.138547 0.570876 0.267800 0.095 Uiso 1 1 calc R U .
H35C H 0.176386 0.579150 0.329524 0.095 Uiso 1 1 calc R U .
C36 C 0.1501(5) 0.5003(5) 0.4046(6) 0.081(3) Uani 1 1 d . . .
H36A H 0.129959 0.524702 0.432589 0.097 Uiso 1 1 calc R U .
H36B H 0.188448 0.507881 0.408476 0.097 Uiso 1 1 calc R U .
H36C H 0.143188 0.463243 0.417837 0.097 Uiso 1 1 calc R U .
C37 C 0.1375(4) 0.2091(4) 0.3667(5) 0.069(2) Uani 1 1 d D . .
C38 C 0.1636(7) 0.2166(12) 0.4312(6) 0.156(9) Uani 1 1 d D . .
H38A H 0.141891 0.199344 0.464775 0.188 Uiso 1 1 calc R U .
H38B H 0.166721 0.254905 0.440653 0.188 Uiso 1 1 calc R U .
H38C H 0.199329 0.200430 0.430529 0.188 Uiso 1 1 calc R U .
C39 C 0.1470(10) 0.1487(7) 0.3607(13) 0.158(9) Uani 1 1 d . . .
H39A H 0.185311 0.141133 0.365184 0.190 Uiso 1 1 calc R U .
H39B H 0.127181 0.129958 0.394755 0.190 Uiso 1 1 calc R U .
H39C H 0.134630 0.136350 0.318160 0.190 Uiso 1 1 calc R U .
C40 C 0.0792(5) 0.2200(7) 0.3597(10) 0.118(6) Uani 1 1 d D . .
H40A H 0.072973 0.258767 0.360533 0.142 Uiso 1 1 calc R U .
H40B H 0.059726 0.203182 0.395522 0.142 Uiso 1 1 calc R U .
H40C H 0.066426 0.205372 0.318483 0.142 Uiso 1 1 calc R U .
C42 C 0.3680(3) 0.3150(3) 0.2259(4) 0.0491(15) Uani 1 1 d . . .
C43 C 0.4119(3) 0.3157(3) 0.2661(4) 0.0530(17) Uani 1 1 d . . .
H43 H 0.438916 0.289193 0.261762 0.064 Uiso 1 1 calc R U .
C44 C 0.4166(3) 0.3556(3) 0.3136(4) 0.0519(16) Uani 1 1 d . . .
C45 C 0.3785(4) 0.3948(4) 0.3165(5) 0.060(2) Uani 1 1 d . . .
H45 H 0.381185 0.422770 0.347566 0.072 Uiso 1 1 calc R U .
C46 C 0.3358(3) 0.3932(3) 0.2734(4) 0.0553(17) Uani 1 1 d . . .
H46 H 0.309257 0.420332 0.275784 0.066 Uiso 1 1 calc R U .
C47 C 0.3594(3) 0.2738(3) 0.1758(4) 0.0487(16) Uani 1 1 d . . .
C49 C 0.3098(3) 0.2484(3) 0.0863(4) 0.0552(18) Uani 1 1 d . . .
H49 H 0.282178 0.255616 0.055897 0.066 Uiso 1 1 calc R U .
C50 C 0.3393(4) 0.2016(4) 0.0796(5) 0.0582(19) Uani 1 1 d . . .
H50 H 0.332129 0.177810 0.044794 0.070 Uiso 1 1 calc R U .
C51 C 0.3787(3) 0.1901(3) 0.1233(4) 0.0533(17) Uani 1 1 d . . .
C52 C 0.3897(3) 0.2277(3) 0.1719(4) 0.0518(16) Uani 1 1 d . . .
H52 H 0.417841 0.221581 0.202001 0.062 Uiso 1 1 calc R U .
C53 C 0.4100(3) 0.1389(3) 0.1193(5) 0.0565(18) Uani 1 1 d . . .
C54 C 0.4577(4) 0.1322(4) 0.1531(6) 0.069(2) Uani 1 1 d . . .
H54 H 0.471228 0.160274 0.179459 0.083 Uiso 1 1 calc R U .
C55 C 0.4852(4) 0.0843(4) 0.1479(6) 0.075(3) Uani 1 1 d D . .
H55 H 0.517505 0.079976 0.171567 0.090 Uiso 1 1 calc R U .
C57 C 0.4215(5) 0.0501(4) 0.0808(6) 0.080(3) Uani 1 1 d D . .
H57 H 0.408766 0.021025 0.055384 0.096 Uiso 1 1 calc R U .
C58 C 0.3911(4) 0.0958(4) 0.0842(6) 0.071(2) Uani 1 1 d . . .
H58 H 0.357500 0.097734 0.062707 0.085 Uiso 1 1 calc R U .
C59 C 0.4629(4) 0.3540(4) 0.3587(5) 0.068(2) Uani 1 1 d . . .
C60 C 0.5127(4) 0.3356(5) 0.3389(7) 0.081(3) Uani 1 1 d . . .
H60 H 0.519305 0.327338 0.294709 0.097 Uiso 1 1 calc R U .
C61 C 0.5522(5) 0.3297(6) 0.3846(8) 0.099(4) Uani 1 1 d D . .
H61 H 0.585935 0.316210 0.371015 0.119 Uiso 1 1 calc R U .
C63 C 0.4991(7) 0.3570(8) 0.4663(8) 0.119(6) Uani 1 1 d D . .
H63 H 0.494782 0.361907 0.511618 0.143 Uiso 1 1 calc R U .
C64 C 0.4570(7) 0.3663(7) 0.4258(7) 0.104(5) Uani 1 1 d . . .
H64 H 0.424393 0.380654 0.441873 0.124 Uiso 1 1 calc R U .

loop_
_atom_site_aniso_label
_atom_site_aniso_U_11
_atom_site_aniso_U_22
_atom_site_aniso_U_33
_atom_site_aniso_U_23
_atom_site_aniso_U_13
_atom_site_aniso_U_12
Ru1 0.0425(3) 0.0425(3) 0.0538(3) 0.0033(2) -0.0036(2) 0.0041(2)
P71 0.0504(11) 0.0830(16) 0.0772(15) -0.0004(12) -0.0069(10) 0.0121(11)
P72 0.127(3) 0.089(2) 0.0664(14) -0.0016(14) 0.0020(16) 0.040(2)
P73 0.071(2) 0.072(2) 0.094(3) -0.0089(19) 0.0014(19) -0.0006(17)
P74 0.087(5) 0.138(8) 0.047(4) 0.029(4) -0.020(4) -0.077(5)
F71 0.056(3) 0.090(4) 0.097(4) 0.005(3) 0.006(3) 0.006(3)
F72 0.091(4) 0.117(5) 0.080(4) -0.003(3) -0.006(3) 0.043(4)
F73 0.083(4) 0.106(5) 0.078(3) 0.000(4) -0.002(3) 0.004(3)
F74 0.049(3) 0.088(4) 0.099(4) -0.010(3) -0.011(3) 0.011(2)
F75 0.057(3) 0.106(5) 0.108(5) 0.003(4) -0.010(3) 0.018(3)
F76 0.083(4) 0.074(4) 0.118(5) -0.008(3) -0.020(4) 0.018(3)
F77 0.102(5) 0.103(5) 0.093(4) -0.011(4) -0.010(4) 0.013(4)
F78 0.43(2) 0.210(13) 0.104(6) -0.054(7) -0.106(10) 0.212(15)
F79 0.205(10) 0.110(7) 0.184(10) -0.032(7) 0.118(9) -0.014(7)
F80 0.43(2) 0.092(6) 0.096(6) -0.004(5) -0.015(10) 0.075(9)
F81 0.096(6) 0.204(12) 0.268(16) -0.110(11) 0.005(7) 0.038(7)
F82 0.126(6) 0.093(5) 0.097(5) -0.013(4) 0.012(5) -0.002(4)
F83 0.107(8) 0.116(8) 0.137(9) 0.007(7) 0.038(7) 0.041(7)
F84 0.115(9) 0.128(9) 0.116(8) -0.034(7) -0.011(7) 0.038(7)
F85 0.065(6) 0.141(11) 0.170(11) 0.013(9) -0.014(6) 0.006(6)
F86 0.213(15) 0.137(10) 0.109(9) -0.031(8) 0.030(9) -0.089(11)
F87 0.169(12) 0.115(9) 0.142(10) -0.042(8) -0.065(10) 0.058(8)
F88 0.113(9) 0.124(9) 0.157(12) -0.022(8) 0.017(8) -0.049(7)
F89 0.117(16) 0.114(11) 0.091(14) 0.018(11) 0.002(14) -0.054(11)
F90 0.027(5) 0.071(8) 0.066(8) -0.013(7) -0.004(5) -0.021(5)
F91 0.066(10) 0.123(15) 0.052(7) 0.021(8) -0.012(7) -0.027(10)
F92 0.066(9) 0.115(10) 0.053(8) 0.023(8) -0.009(7) -0.066(8)
F93 0.117(15) 0.108(16) 0.076(10) -0.001(9) -0.004(10) -0.049(13)
F94 0.087(8) 0.080(10) 0.130(14) 0.002(10) -0.036(9) -0.062(8)
N1 0.044(3) 0.050(3) 0.057(3) 0.001(3) -0.005(3) 0.008(3)
N8 0.042(3) 0.052(3) 0.049(3) 0.006(3) -0.001(2) 0.003(2)
N21 0.049(3) 0.042(3) 0.060(4) 0.002(3) -0.009(3) 0.001(2)
N28 0.043(3) 0.043(3) 0.059(4) 0.005(3) -0.002(3) 0.003(2)
N41 0.044(3) 0.045(3) 0.052(3) -0.001(3) -0.005(3) 0.001(2)
N48 0.044(3) 0.048(3) 0.054(3) -0.002(3) -0.001(3) 0.007(2)
N56 0.078(5) 0.043(4) 0.103(7) 0.002(4) 0.000(5) 0.003(3)
N62 0.098(8) 0.120(9) 0.103(8) -0.033(7) -0.041(7) 0.040(7)
C2 0.047(4) 0.041(3) 0.058(4) 0.000(3) -0.007(3) 0.008(3)
C3 0.054(4) 0.049(4) 0.060(4) 0.002(3) -0.007(3) 0.000(3)
C4 0.052(4) 0.058(5) 0.069(5) -0.004(4) -0.012(4) 0.000(3)
C5 0.050(4) 0.055(4) 0.072(5) 0.008(4) -0.002(4) -0.003(3)
C6 0.051(4) 0.048(4) 0.059(4) 0.001(3) -0.006(3) 0.000(3)
C7 0.047(4) 0.045(4) 0.053(4) 0.001(3) -0.002(3) 0.009(3)
C9 0.052(4) 0.053(4) 0.059(4) 0.005(3) -0.009(3) -0.002(3)
C10 0.055(4) 0.047(4) 0.065(5) 0.004(3) 0.000(4) -0.004(3)
C11 0.057(4) 0.041(3) 0.058(4) 0.000(3) 0.004(3) 0.003(3)
C12 0.052(4) 0.045(4) 0.055(4) -0.001(3) 0.001(3) 0.008(3)
C13 0.075(6) 0.049(4) 0.067(5) 0.010(4) -0.006(4) -0.006(4)
C14 0.115(10) 0.082(7) 0.072(6) 0.016(6) -0.009(6) -0.033(7)
C15 0.092(7) 0.056(5) 0.087(7) 0.009(5) -0.015(6) -0.005(5)
C16 0.082(7) 0.086(7) 0.078(7) 0.019(6) 0.003(5) -0.020(6)
C17 0.068(6) 0.074(6) 0.075(6) 0.001(5) -0.024(5) -0.004(4)
C18 0.096(9) 0.118(10) 0.092(8) 0.017(8) -0.037(7) -0.042(8)
C19 0.074(6) 0.081(7) 0.087(7) 0.009(6) -0.027(5) -0.006(5)
C20 0.129(11) 0.076(7) 0.064(6) -0.005(5) -0.021(6) -0.015(7)
C22 0.042(3) 0.040(3) 0.058(4) 0.002(3) -0.003(3) -0.001(3)
C23 0.052(4) 0.045(4) 0.064(4) 0.003(3) -0.004(3) -0.008(3)
C24 0.058(4) 0.048(4) 0.072(5) 0.008(4) -0.018(4) -0.013(3)
C25 0.066(5) 0.047(4) 0.070(5) 0.006(4) -0.002(4) -0.003(3)
C26 0.055(4) 0.040(4) 0.077(5) 0.009(4) -0.005(4) 0.003(3)
C27 0.038(3) 0.042(3) 0.065(4) 0.003(3) -0.003(3) 0.000(3)
C29 0.055(4) 0.041(4) 0.076(5) 0.006(4) 0.004(4) 0.008(3)
C30 0.059(5) 0.043(4) 0.073(5) 0.002(4) 0.002(4) -0.001(3)
C31 0.045(4) 0.043(4) 0.069(5) -0.001(3) -0.004(3) 0.002(3)
C32 0.046(4) 0.045(4) 0.065(5) 0.002(3) -0.003(3) 0.001(3)
C33 0.048(4) 0.051(4) 0.082(5) -0.002(4) -0.004(4) 0.009(3)
C34 0.055(5) 0.058(5) 0.128(10) -0.013(6) 0.004(6) 0.002(4)
C35 0.084(7) 0.051(5) 0.104(8) -0.004(5) 0.015(6) 0.006(4)
C36 0.093(8) 0.078(7) 0.072(6) -0.004(5) 0.010(5) 0.014(6)
C37 0.078(6) 0.056(5) 0.073(5) 0.015(4) -0.001(5) -0.015(4)
C38 0.095(10) 0.29(3) 0.081(8) 0.063(11) -0.006(7) -0.063(14)
C39 0.182(19) 0.091(9) 0.20(2) 0.058(10) 0.082(17) 0.009(10)
C40 0.089(7) 0.120(11) 0.146(14) 0.051(11) 0.024(8) -0.002(7)
C42 0.049(4) 0.049(4) 0.049(4) 0.005(3) -0.001(3) 0.001(3)
C43 0.043(4) 0.057(4) 0.059(4) 0.006(3) -0.002(3) 0.002(3)
C44 0.046(4) 0.056(4) 0.053(4) 0.004(3) -0.002(3) -0.001(3)
C45 0.055(4) 0.061(5) 0.064(5) -0.009(4) 0.000(4) -0.009(4)
C46 0.051(4) 0.056(4) 0.059(4) -0.007(3) -0.006(3) 0.003(3)
C47 0.048(4) 0.047(4) 0.052(4) 0.004(3) -0.008(3) 0.001(3)
C49 0.051(4) 0.055(4) 0.059(4) -0.010(4) -0.004(3) 0.007(3)
C50 0.054(4) 0.058(5) 0.063(5) 0.001(4) -0.004(4) 0.003(3)
C51 0.046(4) 0.049(4) 0.065(5) 0.001(3) 0.000(3) 0.006(3)
C52 0.046(3) 0.054(4) 0.055(4) 0.007(3) 0.000(3) 0.007(3)
C53 0.054(4) 0.046(4) 0.070(5) 0.002(4) -0.001(4) 0.003(3)
C54 0.053(4) 0.059(5) 0.096(7) -0.003(5) -0.008(5) 0.014(4)
C55 0.061(5) 0.062(5) 0.103(8) 0.003(5) -0.011(5) 0.006(4)
C57 0.088(7) 0.054(5) 0.097(8) -0.008(5) -0.013(6) 0.006(5)
C58 0.071(6) 0.056(5) 0.086(7) -0.004(4) -0.011(5) 0.004(4)
C59 0.056(5) 0.078(6) 0.071(5) -0.001(4) -0.013(4) -0.002(4)
C60 0.061(5) 0.094(7) 0.088(7) -0.009(6) -0.022(6) 0.012(5)
C61 0.074(7) 0.101(9) 0.123(12) -0.015(8) -0.040(7) 0.014(6)
C63 0.123(12) 0.140(14) 0.094(9) -0.037(9) -0.047(9) 0.028(11)
C64 0.117(11) 0.124(11) 0.071(7) -0.023(7) -0.033(7) 0.022(9)

loop_
_atom_type_symbol
_atom_type_description
_atom_type_scat_dispersion_real
_atom_type_scat_dispersion_imag
_atom_type_scat_source
C C 0.0181 0.0091
;
International Tables for Crystallography
(Vol. C, Tables 4.2.6.8 and 6.1.1.4)
;
H H 0.0000 0.0000
;
International Tables for Crystallography
(Vol. C, Table 6.1.1.4)
;
F F 0.0727 0.0534
;
International Tables for Crystallography
(Vol. C, Tables 4.2.6.8 and 6.1.1.4)
;
N N 0.0311 0.0180
;
International Tables for Crystallography
(Vol. C, Tables 4.2.6.8 and 6.1.1.4)
;
P P 0.2955 0.4335
;
International Tables for Crystallography
(Vol. C, Tables 4.2.6.8 and 6.1.1.4)
;
Ru Ru 0.0552 3.2960
;
International Tables for Crystallography
(Vol. C, Tables 4.2.6.8 and 6.1.1.4)
;

loop_
_geom_angle_atom_site_label_1
_geom_angle_atom_site_label_2
_geom_angle_atom_site_label_3
_geom_angle
N48 Ru1 N21 91.9(3)
N48 Ru1 N41 79.2(3)
N21 Ru1 N41 88.9(3)
N48 Ru1 N28 168.0(3)
N21 Ru1 N28 78.4(3)
N41 Ru1 N28 93.5(3)
N48 Ru1 N1 95.1(3)
N21 Ru1 N1 95.3(3)
N41 Ru1 N1 173.0(3)
N28 Ru1 N1 92.8(3)
N48 Ru1 N8 94.3(3)
N21 Ru1 N8 171.8(2)
N41 Ru1 N8 97.5(3)
N28 Ru1 N8 96.0(3)
N1 Ru1 N8 78.8(3)
F73 P71 F71 89.5(4)
F73 P71 F72 178.2(4)
F71 P71 F72 89.5(5)
F73 P71 F76 91.0(4)
F71 P71 F76 178.8(4)
F72 P71 F76 90.0(5)
F73 P71 F75 90.5(4)
F71 P71 F75 89.6(4)
F72 P71 F75 91.0(4)
F76 P71 F75 91.5(4)
F73 P71 F74 89.1(4)
F71 P71 F74 89.6(3)
F72 P71 F74 89.4(4)
F76 P71 F74 89.3(4)
F75 P71 F74 179.1(5)
F80 P72 F78 86.1(7)
F80 P72 F82 170.6(10)
F78 P72 F82 91.0(7)
F80 P72 F77 92.6(6)
F78 P72 F77 171.8(11)
F82 P72 F77 91.5(5)
F80 P72 F81 83.8(11)
F78 P72 F81 100.1(11)
F82 P72 F81 87.9(8)
F77 P72 F81 87.8(7)
F80 P72 F79 100.8(10)
F78 P72 F79 85.3(10)
F82 P72 F79 87.8(6)
F77 P72 F79 87.0(7)
F81 P72 F79 173.2(9)
F83 P73 F88 93.2(9)
F83 P73 F87 88.0(9)
F88 P73 F87 92.7(11)
F83 P73 F85 91.5(8)
F88 P73 F85 89.0(9)
F87 P73 F85 178.2(11)
F83 P73 F84 173.8(9)
F88 P73 F84 93.0(9)
F87 P73 F84 90.9(8)
F85 P73 F84 89.5(8)
F83 P73 F86 83.1(9)
F88 P73 F86 174.1(12)
F87 P73 F86 91.8(11)
F85 P73 F86 86.4(10)
F84 P73 F86 90.8(9)
F94 P74 F91 83.1(10)
F94 P74 F92 88.9(11)
F91 P74 F92 89.6(12)
F94 P74 F90 174.7(11)
F91 P74 F90 101.6(10)
F92 P74 F90 88.6(10)
F94 P74 F89 85.8(14)
F91 P74 F89 88.0(14)
F92 P74 F89 174.4(13)
F90 P74 F89 96.8(13)
F94 P74 F93 87.1(12)
F91 P74 F93 167.9(16)
F92 P74 F93 97.4(12)
F90 P74 F93 88.6(12)
F89 P74 F93 84.2(14)
C6 N1 C2 117.8(7)
C6 N1 Ru1 126.7(6)
C2 N1 Ru1 115.4(5)
C9 N8 C7 118.3(7)
C9 N8 Ru1 126.4(5)
C7 N8 Ru1 115.3(5)
C26 N21 C22 118.3(7)
C26 N21 Ru1 126.4(6)
C22 N21 Ru1 115.3(5)
C27 N28 C29 118.2(7)
C27 N28 Ru1 115.7(5)
C29 N28 Ru1 125.5(6)
C42 N41 C46 118.7(7)
C42 N41 Ru1 114.6(5)
C46 N41 Ru1 126.7(5)
C49 N48 C47 117.6(7)
C49 N48 Ru1 126.8(5)
C47 N48 Ru1 114.7(5)
C55 N56 C57 118.5(9)
C55 N56 H56 121(2)
C57 N56 H56 120(2)
C61 N62 C63 121.4(12)
C61 N62 H62 122(4)
C63 N62 H62 115(3)
N1 C2 C3 121.2(7)
N1 C2 C7 115.8(7)
C3 C2 C7 123.0(8)
C2 C3 C4 120.8(8)
C2 C3 H3 119.6
C4 C3 H3 119.6
C5 C4 C3 116.8(8)
C5 C4 C17 123.2(8)
C3 C4 C17 120.0(9)
C6 C5 C4 119.7(8)
C6 C5 H5 120.2
C4 C5 H5 120.2
N1 C6 C5 123.8(8)
N1 C6 H6 118.1
C5 C6 H6 118.1
C12 C7 N8 120.8(7)
C12 C7 C2 124.6(7)
N8 C7 C2 114.6(7)
N8 C9 C10 122.3(8)
N8 C9 H9 118.9
C10 C9 H9 118.9
C11 C10 C9 120.1(8)
C11 C10 H10 120.0
C9 C10 H10 120.0
C10 C11 C12 117.2(8)
C10 C11 C13 119.9(8)
C12 C11 C13 122.9(8)
C7 C12 C11 121.4(8)
C7 C12 H12 119.3
C11 C12 H12 119.3
C14 C13 C16 109.6(10)
C14 C13 C15 107.5(9)
C16 C13 C15 108.9(9)
C14 C13 C11 112.7(8)
C16 C13 C11 109.4(8)
C15 C13 C11 108.6(9)
C13 C14 H14A 109.5
C13 C14 H14B 109.5
H14A C14 H14B 109.5
C13 C14 H14C 109.5
H14A C14 H14C 109.5
H14B C14 H14C 109.5
C13 C15 H15A 109.5
C13 C15 H15B 109.5
H15A C15 H15B 109.5
C13 C15 H15C 109.5
H15A C15 H15C 109.5
H15B C15 H15C 109.5
C13 C16 H16A 109.5
C13 C16 H16B 109.5
H16A C16 H16B 109.5
C13 C16 H16C 109.5
H16A C16 H16C 109.5
H16B C16 H16C 109.5
C20 C17 C4 109.6(9)
C20 C17 C19 109.9(10)
C4 C17 C19 108.2(9)
C20 C17 C18 110.3(11)
C4 C17 C18 111.1(9)
C19 C17 C18 107.6(10)
C17 C18 H18A 109.5
C17 C18 H18B 109.5
H18A C18 H18B 109.5
C17 C18 H18C 109.5
H18A C18 H18C 109.5
H18B C18 H18C 109.5
C17 C19 H19A 109.5
C17 C19 H19B 109.5
H19A C19 H19B 109.5
C17 C19 H19C 109.5
H19A C19 H19C 109.5
H19B C19 H19C 109.5
C17 C20 H20A 109.5
C17 C20 H20B 109.5
H20A C20 H20B 109.5
C17 C20 H20C 109.5
H20A C20 H20C 109.5
H20B C20 H20C 109.5
N21 C22 C23 121.7(7)
N21 C22 C27 115.4(7)
C23 C22 C27 122.8(7)
C22 C23 C24 119.0(8)
C22 C23 H23 120.5
C24 C23 H23 120.5
C25 C24 C23 117.9(8)
C25 C24 C37 121.4(8)
C23 C24 C37 120.6(9)
C24 C25 C26 120.6(8)
C24 C25 H25 119.7
C26 C25 H25 119.7
N21 C26 C25 122.3(9)
N21 C26 H26 118.8
C25 C26 H26 118.8
N28 C27 C32 121.4(7)
N28 C27 C22 114.7(7)
C32 C27 C22 123.9(7)
N28 C29 C30 122.0(8)
N28 C29 H29 119.0
C30 C29 H29 119.0
C29 C30 C31 121.4(8)
C29 C30 H30 119.3
C31 C30 H30 119.3
C30 C31 C32 116.2(8)
C30 C31 C33 124.0(8)
C32 C31 C33 119.8(8)
C27 C32 C31 120.9(8)
C27 C32 H32 119.6
C31 C32 H32 119.6
C34 C33 C31 108.2(8)
C34 C33 C36 110.6(10)
C31 C33 C36 110.8(7)
C34 C33 C35 108.1(8)
C31 C33 C35 110.1(8)
C36 C33 C35 109.0(9)
C33 C34 H34A 109.5
C33 C34 H34B 109.5
H34A C34 H34B 109.5
C33 C34 H34C 109.5
H34A C34 H34C 109.5
H34B C34 H34C 109.5
C33 C35 H35A 109.5
C33 C35 H35B 109.5
H35A C35 H35B 109.5
C33 C35 H35C 109.5
H35A C35 H35C 109.5
H35B C35 H35C 109.5
C33 C36 H36A 109.5
C33 C36 H36B 109.5
H36A C36 H36B 109.5
C33 C36 H36C 109.5
H36A C36 H36C 109.5
H36B C36 H36C 109.5
C40 C37 C38 119.4(14)
C40 C37 C24 111.3(9)
C38 C37 C24 107.5(9)
C40 C37 C39 108.9(13)
C38 C37 C39 97.3(18)
C24 C37 C39 111.6(11)
C37 C38 H38A 109.5
C37 C38 H38B 109.5
H38A C38 H38B 109.5
C37 C38 H38C 109.5
H38A C38 H38C 109.5
H38B C38 H38C 109.5
C37 C39 H39A 109.5
C37 C39 H39B 109.5
H39A C39 H39B 109.5
C37 C39 H39C 109.5
H39A C39 H39C 109.5
H39B C39 H39C 109.5
C37 C40 H40A 109.5
C37 C40 H40B 109.5
H40A C40 H40B 109.5
C37 C40 H40C 109.5
H40A C40 H40C 109.5
H40B C40 H40C 109.5
N41 C42 C43 121.3(7)
N41 C42 C47 115.4(7)
C43 C42 C47 123.2(7)
C42 C43 C44 119.7(7)
C42 C43 H43 120.1
C44 C43 H43 120.1
C45 C44 C43 118.8(7)
C45 C44 C59 122.3(8)
C43 C44 C59 118.8(8)
C44 C45 C46 119.0(8)
C44 C45 H45 120.5
C46 C45 H45 120.5
N41 C46 C45 122.3(8)
N41 C46 H46 118.9
C45 C46 H46 118.9
N48 C47 C52 122.3(7)
N48 C47 C42 114.9(7)
C52 C47 C42 122.8(7)
N48 C49 C50 122.7(8)
N48 C49 H49 118.7
C50 C49 H49 118.7
C51 C50 C49 119.6(9)
C51 C50 H50 120.2
C49 C50 H50 120.2
C50 C51 C52 118.2(7)
C50 C51 C53 121.3(8)
C52 C51 C53 120.5(7)
C47 C52 C51 119.5(7)
C47 C52 H52 120.3
C51 C52 H52 120.3
C58 C53 C54 117.6(8)
C58 C53 C51 121.0(8)
C54 C53 C51 121.3(8)
C55 C54 C53 119.4(10)
C55 C54 H54 120.3
C53 C54 H54 120.3
N56 C55 C54 122.3(10)
N56 C55 H55 118.8
C54 C55 H55 118.8
N56 C57 C58 123.0(10)
N56 C57 H57 118.5
C58 C57 H57 118.5
C57 C58 C53 119.0(10)
C57 C58 H58 120.5
C53 C58 H58 120.5
C60 C59 C64 116.9(11)
C60 C59 C44 121.5(10)
C64 C59 C44 121.4(10)
C61 C60 C59 118.5(13)
C61 C60 H60 120.8
C59 C60 H60 120.8
N62 C61 C60 123.5(14)
N62 C61 H61 118.2
C60 C61 H61 118.2
N62 C63 C64 120.9(15)
N62 C63 H63 119.6
C64 C63 H63 119.6
C63 C64 C59 118.5(15)
C63 C64 H64 120.7
C59 C64 H64 120.7

loop_
_geom_bond_atom_site_label_1
_geom_bond_atom_site_label_2
_geom_bond_distance
Ru1 N48 2.058(6)
Ru1 N21 2.064(7)
Ru1 N41 2.067(6)
Ru1 N28 2.074(6)
Ru1 N1 2.075(7)
Ru1 N8 2.076(6)
P71 F73 1.584(8)
P71 F71 1.587(8)
P71 F72 1.588(8)
P71 F76 1.595(8)
P71 F75 1.605(6)
P71 F74 1.608(6)
P72 F80 1.519(11)
P72 F78 1.536(11)
P72 F82 1.558(9)
P72 F77 1.579(8)
P72 F81 1.589(14)
P72 F79 1.617(13)
P73 F83 1.522(13)
P73 F88 1.543(14)
P73 F87 1.547(14)
P73 F85 1.558(14)
P73 F84 1.566(13)
P73 F86 1.606(14)
P74 F94 1.527(18)
P74 F91 1.545(15)
P74 F92 1.587(18)
P74 F90 1.589(14)
P74 F89 1.62(2)
P74 F93 1.630(19)
N1 C6 1.331(11)
N1 C2 1.363(11)
N8 C9 1.331(11)
N8 C7 1.382(10)
N21 C26 1.348(10)
N21 C22 1.350(10)
N28 C27 1.338(11)
N28 C29 1.354(10)
N41 C42 1.351(10)
N41 C46 1.357(10)
N48 C49 1.352(11)
N48 C47 1.352(10)
N56 C55 1.318(14)
N56 C57 1.332(15)
N56 H56 0.98(2)
N62 C61 1.25(2)
N62 C63 1.33(2)
N62 H62 1.01(3)
C2 C3 1.391(12)
C2 C7 1.465(11)
C3 C4 1.400(12)
C3 H3 0.9500
C4 C5 1.387(14)
C4 C17 1.524(13)
C5 C6 1.386(13)
C5 H5 0.9500
C6 H6 0.9500
C7 C12 1.363(12)
C9 C10 1.388(12)
C9 H9 0.9500
C10 C11 1.380(13)
C10 H10 0.9500
C11 C12 1.387(12)
C11 C13 1.555(12)
C12 H12 0.9500
C13 C14 1.514(15)
C13 C16 1.544(16)
C13 C15 1.548(15)
C14 H14A 0.9800
C14 H14B 0.9800
C14 H14C 0.9800
C15 H15A 0.9800
C15 H15B 0.9800
C15 H15C 0.9800
C16 H16A 0.9800
C16 H16B 0.9800
C16 H16C 0.9800
C17 C20 1.508(18)
C17 C19 1.544(16)
C17 C18 1.564(17)
C18 H18A 0.9800
C18 H18B 0.9800
C18 H18C 0.9800
C19 H19A 0.9800
C19 H19B 0.9800
C19 H19C 0.9800
C20 H20A 0.9800
C20 H20B 0.9800
C20 H20C 0.9800
C22 C23 1.390(11)
C22 C27 1.475(10)
C23 C24 1.416(12)
C23 H23 0.9500
C24 C25 1.355(14)
C24 C37 1.512(13)
C25 C26 1.374(13)
C25 H25 0.9500
C26 H26 0.9500
C27 C32 1.392(12)
C29 C30 1.371(13)
C29 H29 0.9500
C30 C31 1.374(13)
C30 H30 0.9500
C31 C32 1.392(11)
C31 C33 1.525(12)
C32 H32 0.9500
C33 C34 1.506(13)
C33 C36 1.531(16)
C33 C35 1.549(13)
C34 H34A 0.9800
C34 H34B 0.9800
C34 H34C 0.9800
C35 H35A 0.9800
C35 H35B 0.9800
C35 H35C 0.9800
C36 H36A 0.9800
C36 H36B 0.9800
C36 H36C 0.9800
C37 C40 1.490(12)
C37 C38 1.495(12)
C37 C39 1.53(2)
C38 H38A 0.9800
C38 H38B 0.9800
C38 H38C 0.9800
C39 H39A 0.9800
C39 H39B 0.9800
C39 H39C 0.9800
C40 H40A 0.9800
C40 H40B 0.9800
C40 H40C 0.9800
C42 C43 1.375(11)
C42 C47 1.477(11)
C43 C44 1.405(12)
C43 H43 0.9500
C44 C45 1.367(13)
C44 C59 1.487(12)
C45 C46 1.390(12)
C45 H45 0.9500
C46 H46 0.9500
C47 C52 1.381(11)
C49 C50 1.389(12)
C49 H49 0.9500
C50 C51 1.366(12)
C50 H50 0.9500
C51 C52 1.404(12)
C51 C53 1.502(11)
C52 H52 0.9500
C53 C58 1.381(14)
C53 C54 1.391(13)
C54 C55 1.384(13)
C54 H54 0.9500
C55 H55 0.9500
C57 C58 1.375(14)
C57 H57 0.9500
C58 H58 0.9500
C59 C60 1.387(15)
C59 C64 1.425(18)
C60 C61 1.374(16)
C60 H60 0.9500
C61 H61 0.9500
C63 C64 1.366(19)
C63 H63 0.9500
C64 H64 0.9500

loop_
_geom_hbond_atom_site_label_D
_geom_hbond_atom_site_label_H
_geom_hbond_atom_site_label_A
_geom_hbond_distance_DH
_geom_hbond_distance_HA
_geom_hbond_distance_DA
_geom_hbond_angle_DHA
_geom_hbond_site_symmetry_A
N56 H56 N56 0.98(2) 1.77(2) 2.740(16) 170(5) 2_655
N62 H62 F80 1.01(3) 1.97(12) 2.94(2) 157(29) .

loop_
_geom_torsion_atom_site_label_1
_geom_torsion_atom_site_label_2
_geom_torsion_atom_site_label_3
_geom_torsion_atom_site_label_4
_geom_torsion
C6 N1 C2 C3 0.3(11)
Ru1 N1 C2 C3 176.1(6)
C6 N1 C2 C7 -178.8(7)
Ru1 N1 C2 C7 -3.0(8)
N1 C2 C3 C4 1.4(12)
C7 C2 C3 C4 -179.6(8)
C2 C3 C4 C5 -1.9(13)
C2 C3 C4 C17 179.7(8)
C3 C4 C5 C6 0.8(13)
C17 C4 C5 C6 179.1(9)
C2 N1 C6 C5 -1.5(12)
Ru1 N1 C6 C5 -176.7(7)
C4 C5 C6 N1 0.9(14)
C9 N8 C7 C12 2.5(11)
Ru1 N8 C7 C12 -179.7(6)
C9 N8 C7 C2 -176.9(7)
Ru1 N8 C7 C2 0.9(8)
N1 C2 C7 C12 -178.0(7)
C3 C2 C7 C12 3.0(12)
N1 C2 C7 N8 1.4(10)
C3 C2 C7 N8 -177.7(7)
C7 N8 C9 C10 -2.8(12)
Ru1 N8 C9 C10 179.7(6)
N8 C9 C10 C11 0.7(13)
C9 C10 C11 C12 1.8(12)
C9 C10 C11 C13 -179.5(8)
N8 C7 C12 C11 0.0(11)
C2 C7 C12 C11 179.3(7)
C10 C11 C12 C7 -2.1(11)
C13 C11 C12 C7 179.3(8)
C10 C11 C13 C14 172.5(10)
C12 C11 C13 C14 -8.9(13)
C10 C11 C13 C16 50.4(11)
C12 C11 C13 C16 -131.0(9)
C10 C11 C13 C15 -68.4(11)
C12 C11 C13 C15 110.2(9)
C5 C4 C17 C20 -115.3(11)
C3 C4 C17 C20 63.0(12)
C5 C4 C17 C19 124.9(11)
C3 C4 C17 C19 -56.9(13)
C5 C4 C17 C18 6.9(15)
C3 C4 C17 C18 -174.8(11)
C26 N21 C22 C23 -1.3(11)
Ru1 N21 C22 C23 177.3(6)
C26 N21 C22 C27 -179.1(7)
Ru1 N21 C22 C27 -0.5(8)
N21 C22 C23 C24 1.9(12)
C27 C22 C23 C24 179.5(7)
C22 C23 C24 C25 0.6(12)
C22 C23 C24 C37 178.7(8)
C23 C24 C25 C26 -3.7(13)
C37 C24 C25 C26 178.2(8)
C22 N21 C26 C25 -1.9(12)
Ru1 N21 C26 C25 179.8(7)
C24 C25 C26 N21 4.4(14)
C29 N28 C27 C32 -1.3(11)
Ru1 N28 C27 C32 170.4(6)
C29 N28 C27 C22 -179.9(7)
Ru1 N28 C27 C22 -8.2(8)
N21 C22 C27 N28 5.7(10)
C23 C22 C27 N28 -172.0(7)
N21 C22 C27 C32 -172.8(7)
C23 C22 C27 C32 9.5(12)
C27 N28 C29 C30 -0.3(13)
Ru1 N28 C29 C30 -171.1(7)
N28 C29 C30 C31 1.4(14)
C29 C30 C31 C32 -1.0(13)
C29 C30 C31 C33 179.8(9)
N28 C27 C32 C31 1.8(12)
C22 C27 C32 C31 -179.8(7)
C30 C31 C32 C27 -0.6(12)
C33 C31 C32 C27 178.7(7)
C30 C31 C33 C34 112.8(10)
C32 C31 C33 C34 -66.4(11)
C30 C31 C33 C36 -125.8(10)
C32 C31 C33 C36 55.0(11)
C30 C31 C33 C35 -5.1(12)
C32 C31 C33 C35 175.6(9)
C25 C24 C37 C40 -127.0(13)
C23 C24 C37 C40 55.0(14)
C25 C24 C37 C38 100.5(16)
C23 C24 C37 C38 -77.5(16)
C25 C24 C37 C39 -5.1(17)
C23 C24 C37 C39 176.9(14)
C46 N41 C42 C43 -3.5(11)
Ru1 N41 C42 C43 178.6(6)
C46 N41 C42 C47 179.4(7)
Ru1 N41 C42 C47 1.5(9)
N41 C42 C43 C44 4.5(12)
C47 C42 C43 C44 -178.6(7)
C42 C43 C44 C45 -3.4(12)
C42 C43 C44 C59 176.9(8)
C43 C44 C45 C46 1.4(13)
C59 C44 C45 C46 -178.9(9)
C42 N41 C46 C45 1.5(12)
Ru1 N41 C46 C45 179.1(7)
C44 C45 C46 N41 -0.5(14)
C49 N48 C47 C52 -3.1(12)
Ru1 N48 C47 C52 167.0(6)
C49 N48 C47 C42 178.2(7)
Ru1 N48 C47 C42 -11.7(9)
N41 C42 C47 N48 6.7(10)
C43 C42 C47 N48 -170.3(7)
N41 C42 C47 C52 -171.9(7)
C43 C42 C47 C52 11.0(12)
C47 N48 C49 C50 2.4(13)
Ru1 N48 C49 C50 -166.4(7)
N48 C49 C50 C51 0.8(14)
C49 C50 C51 C52 -3.2(13)
C49 C50 C51 C53 177.4(8)
N48 C47 C52 C51 0.7(12)
C42 C47 C52 C51 179.3(7)
C50 C51 C52 C47 2.5(12)
C53 C51 C52 C47 -178.0(8)
C50 C51 C53 C58 -18.2(14)
C52 C51 C53 C58 162.4(9)
C50 C51 C53 C54 164.6(10)
C52 C51 C53 C54 -14.8(14)
C58 C53 C54 C55 2.9(16)
C51 C53 C54 C55 -179.9(10)
C57 N56 C55 C54 -3.0(18)
C53 C54 C55 N56 0.7(18)
C55 N56 C57 C58 1.7(19)
N56 C57 C58 C53 1.9(19)
C54 C53 C58 C57 -4.1(16)
C51 C53 C58 C57 178.6(10)
C45 C44 C59 C60 -145.6(11)
C43 C44 C59 C60 34.1(14)
C45 C44 C59 C64 40.5(16)
C43 C44 C59 C64 -139.8(12)
C64 C59 C60 C61 1.1(19)
C44 C59 C60 C61 -173.1(11)
C63 N62 C61 C60 4(3)
C59 C60 C61 N62 -2(2)
C61 N62 C63 C64 -6(3)
N62 C63 C64 C59 6(3)
C60 C59 C64 C63 -3(2)
C44 C59 C64 C63 171.1(15)
